data_7112197
loop_
_publ_author_name
'Perutz, Robin N'
'Jasim, Naser A'
'Procacci, Barbara'
'Whitwood, Adrian C'

_publ_section_title
;
 Oxidative addition of ether O-methyl bonds at a Pt(0) centre
;
_journal_name_full Chem.Commun.
_journal_page_first 3914
_journal_paper_doi 10.1039/C4CC00853G
_journal_volume 50
_journal_year 2014
_chemical_formula_moiety 'C37 H58 F4 O P2 Pt'
_chemical_formula_sum 'C37 H58 F4 O P2 Pt'
_chemical_formula_weight 851.86
_chemical_name_systematic
;
 ? 
;
_space_group_crystal_system monoclinic
_space_group_IT_number 14
_space_group_name_Hall '-P 2yn'
_space_group_name_H-M_alt 'P 1 21/n 1'
_symmetry_space_group_name_Hall '-P 2yn'
_symmetry_space_group_name_H-M 'P 1 21/n 1'
_atom_sites_solution_hydrogens geom
_atom_sites_solution_primary iterative
_atom_sites_solution_secondary difmap
_audit_creation_date 2013-11-13
_audit_creation_method
;
Olex2 1.2
(compiled 2013.09.17 svn.r2790 for OlexSys, GUI svn.r4601)
;
_cell_angle_alpha 90.00
_cell_angle_beta 101.1202(14)
_cell_angle_gamma 90.00
_cell_formula_units_Z 4
_cell_length_a 10.28091(16)
_cell_length_b 24.3536(4)
_cell_length_c 14.17425(19)
_cell_measurement_reflns_used 16477
_cell_measurement_temperature 110(2)
_cell_measurement_theta_max 32.1600
_cell_measurement_theta_min 3.2010
_cell_volume 3482.28(9)
_computing_cell_refinement
;
CrysAlisPro, Agilent Technologies,
Version 1.171.36.32 (release 02-08-2013 CrysAlis171 .NET)
(compiled Aug  2 2013,16:46:58)
;
_computing_data_collection
;
CrysAlisPro, Agilent Technologies,
Version 1.171.36.32 (release 02-08-2013 CrysAlis171 .NET)
(compiled Aug  2 2013,16:46:58)
;
_computing_data_reduction
;
CrysAlisPro, Agilent Technologies,
Version 1.171.36.32 (release 02-08-2013 CrysAlis171 .NET)
(compiled Aug  2 2013,16:46:58)
;
_computing_molecular_graphics
;
O. V. Dolomanov, L. J. Bourhis, R. J. Gildea, J. A. K. Howard and H. Puschmann,
OLEX2: a complete structure solution, refinement and analysis program.
J. Appl. Cryst. (2009). 42, 339-341.
;
_computing_publication_material
;
O. V. Dolomanov, L. J. Bourhis, R. J. Gildea, J. A. K. Howard and H. Puschmann,
OLEX2: a complete structure solution, refinement and analysis program.
J. Appl. Cryst. (2009). 42, 339-341.
;
_computing_structure_refinement
;
SHELX, G.M. Sheldrick, Acta Cryst.
(2008). A64, 112-122
;
_computing_structure_solution 'SUPERFLIP, J. Appl. Cryst. (2007) 40, 786-790'
_diffrn_ambient_temperature 110(2)
_diffrn_detector_area_resol_mean 16.1450
_diffrn_measured_fraction_theta_full 0.9977
_diffrn_measured_fraction_theta_max 0.9977
_diffrn_measurement_device_type 'SuperNova, Single source at offset, Eos'
_diffrn_measurement_method '\w scans'
_diffrn_orient_matrix_UB_11 -0.0167350000
_diffrn_orient_matrix_UB_12 0.0259634000
_diffrn_orient_matrix_UB_13 0.0169760000
_diffrn_orient_matrix_UB_21 -0.0006494000
_diffrn_orient_matrix_UB_22 0.0114797000
_diffrn_orient_matrix_UB_31 -0.0682778000
_diffrn_orient_matrix_UB_32 -0.0064833000
_diffrn_orient_matrix_UB_33 -0.0138885000
_diffrn_radiation_monochromator mirror
_diffrn_radiation_type 'Mo K\a'
_diffrn_radiation_wavelength 0.7107
_diffrn_reflns_av_R_equivalents 0.0260
_diffrn_reflns_av_unetI/netI 0.0288
_diffrn_reflns_limit_h_max 14
_diffrn_reflns_limit_h_min -14
_diffrn_reflns_limit_k_max 34
_diffrn_reflns_limit_k_min -30
_diffrn_reflns_limit_l_max 19
_diffrn_reflns_limit_l_min -19
_diffrn_reflns_number 30583
_diffrn_reflns_theta_full 30.05
_diffrn_reflns_theta_max 30.05
_diffrn_reflns_theta_min 2.80
_diffrn_source 'SuperNova (Mo) X-ray Source'
_exptl_absorpt_coefficient_mu 4.172
_exptl_absorpt_correction_T_max 0.773
_exptl_absorpt_correction_T_min 0.564
_exptl_absorpt_correction_type analytical
_exptl_absorpt_process_details
'CrysAlisPro, Agilent Technologies, Version 1.171.36.32 (release 02-08-2013 CrysAlis171 .NET) (compiled Aug 2 2013,16:46:58) Empirical absorption correction using spherical harmonics, implemented in SCALE3 ABSPACK scaling algorithm.'
_exptl_crystal_colour 'clear colourless'
_exptl_crystal_colour_lustre clear
_exptl_crystal_colour_primary colourless
_exptl_crystal_density_diffrn 1.625
_exptl_crystal_density_method 'not measured'
_exptl_crystal_description plate
_exptl_crystal_F_000 1728
_exptl_crystal_size_max 0.2006
_exptl_crystal_size_mid 0.0956
_exptl_crystal_size_min 0.0659
_refine_diff_density_max 0.696
_refine_diff_density_min -0.671
_refine_diff_density_rms 0.090
_refine_ls_extinction_method none
_refine_ls_goodness_of_fit_ref 1.064
_refine_ls_hydrogen_treatment constr
_refine_ls_matrix_type full
_refine_ls_number_parameters 417
_refine_ls_number_reflns 10221
_refine_ls_number_restraints 0
_refine_ls_restrained_S_all 1.064
_refine_ls_R_factor_all 0.0271
_refine_ls_R_factor_gt 0.0221
_refine_ls_shift/su_max 0.004
_refine_ls_shift/su_mean 0.000
_refine_ls_structure_factor_coef Fsqd
_refine_ls_weighting_details 'calc w=1/[\s^2^(Fo^2^)+(0.0098P)^2^+2.9204P] where P=(Fo^2^+2Fc^2^)/3'
_refine_ls_weighting_scheme calc
_refine_ls_wR_factor_gt 0.0418
_refine_ls_wR_factor_ref 0.0432
_reflns_number_gt 9191
_reflns_number_total 10221
_reflns_threshold_expression >2sigma(I)
_cod_data_source_file c4cc00853g2.cif
_cod_data_source_block rnp1341
_cod_database_code 7112197
_chemical_oxdiff_formula 'C37 H58 F4 O1 P2 Pt1'
_chemical_oxdiff_usercomment 'Naser 2,3,5,6-Ptanisol'
_reflns_odcompleteness_completeness 99.77
_reflns_odcompleteness_iscentric 1
_reflns_odcompleteness_theta 30.01
_olex2_refinement_description
;
1. Fixed Uiso
 At 1.2 times of:
  All C(H) groups, All C(H,H) groups, All C(H,H,H,H) groups
 At 1.5 times of:
  All C(H,H,H) groups
2. Others
 Sof(H19C)=Sof(H19D)=Sof(C20B)=Sof(H20C)=Sof(H20D)=Sof(H21C)=Sof(H21D)=1-FVAR(1)
 Sof(H19A)=Sof(H19B)=Sof(C20A)=Sof(H20A)=Sof(H20B)=Sof(H21A)=Sof(H21B)=FVAR(1)
3.a Ternary CH refined with riding coordinates:
 C8(H8), C13(H13), C18(H18), C23(H23), C28(H28), C33(H33)
3.b Secondary CH2 refined with riding coordinates:
 C9(H9A,H9B), C10(H10A,H10B), C11(H11A,H11B), C12(H12A,H12B), C14(H14A,H14B),
 C15(H15A,H15B), C16(H16A,H16B), C17(H17A,H17B), C19(H19A,H19B), C19(H19C,H19D),
  C20A(H20A,H20B), C20B(H20C,H20D), C21(H21A,H21B), C21(H21C,H21D), C22(H22A,
 H22B), C24(H24A,H24B), C25(H25A,H25B), C26(H26A,H26B), C27(H27A,H27B),
 C29(H29A,H29B), C30(H30A,H30B), C31(H31A,H31B), C32(H32A,H32B), C34(H34A,H34B),
  C35(H35A,H35B), C36(H36A,H36B), C37(H37A,H37B)
3.c Aromatic/amide H refined with riding coordinates:
 C5(H5)
3.d Idealised Me refined as rotating group:
 C1(H1A,H1B,H1C)
;

loop_
_space_group_symop_id
_space_group_symop_operation_xyz
1 'x, y, z'
2 '-x+1/2, y+1/2, -z+1/2'
3 '-x, -y, -z'
4 'x-1/2, -y-1/2, z-1/2'

loop_
_atom_site_label
_atom_site_type_symbol
_atom_site_fract_x
_atom_site_fract_y
_atom_site_fract_z
_atom_site_U_iso_or_equiv
_atom_site_adp_type
_atom_site_occupancy
_atom_site_symmetry_multiplicity
_atom_site_calc_flag
_atom_site_refinement_flags
_atom_site_disorder_assembly
_atom_site_disorder_group
C1 C 0.0358(2) 0.58193(9) 0.94721(14) 0.0175(4) Uani 1 1 d . . .
H1A H 0.1101 0.6002 0.9859 0.026 Uiso 1 1 calc R . .
H1B H 0.0523 0.5431 0.9475 0.026 Uiso 1 1 calc R . .
H1C H -0.0424 0.5889 0.9730 0.026 Uiso 1 1 calc R . .
C2 C 0.0783(2) 0.63282(9) 0.60923(14) 0.0154(4) Uani 1 1 d . . .
C3 C 0.0513(2) 0.65346(9) 0.51420(15) 0.0179(4) Uani 1 1 d . . .
C4 C 0.1353(2) 0.64654(10) 0.45103(15) 0.0224(5) Uani 1 1 d . . .
C5 C 0.2531(2) 0.61793(10) 0.47488(16) 0.0246(5) Uani 1 1 d . . .
H5 H 0.3095 0.6130 0.4315 0.030 Uiso 1 1 calc R . .
C6 C 0.2817(2) 0.59720(10) 0.56681(17) 0.0222(5) Uani 1 1 d . . .
C7 C 0.2003(2) 0.60493(9) 0.63219(15) 0.0188(4) Uani 1 1 d . . .
C8 C -0.2622(2) 0.55470(9) 0.65699(15) 0.0170(4) Uani 1 1 d . A .
H8 H -0.3354 0.5291 0.6586 0.020 Uiso 1 1 calc R . .
C9 C -0.3182(2) 0.61360(9) 0.66271(16) 0.0198(4) Uani 1 1 d . . .
H9A H -0.3961 0.6130 0.6919 0.024 Uiso 1 1 calc R . .
H9B H -0.2522 0.6373 0.7005 0.024 Uiso 1 1 calc R . .
C10 C -0.3539(2) 0.63389(10) 0.55796(17) 0.0250(5) Uani 1 1 d . . .
H10A H -0.4435 0.6483 0.5442 0.030 Uiso 1 1 calc R . .
H10B H -0.2933 0.6626 0.5465 0.030 Uiso 1 1 calc R . .
C11 C -0.3421(2) 0.58427(11) 0.49570(16) 0.0255(5) Uani 1 1 d . . .
H11A H -0.3200 0.5951 0.4349 0.031 Uiso 1 1 calc R . .
H11B H -0.4240 0.5634 0.4833 0.031 Uiso 1 1 calc R . .
C12 C -0.2294(2) 0.55094(10) 0.55631(15) 0.0210(4) Uani 1 1 d . . .
H12A H -0.2302 0.5132 0.5345 0.025 Uiso 1 1 calc R . .
H12B H -0.1436 0.5671 0.5546 0.025 Uiso 1 1 calc R . .
C13 C -0.2198(2) 0.51348(8) 0.85141(15) 0.0160(4) Uani 1 1 d . A .
H13 H -0.1531 0.5030 0.9077 0.019 Uiso 1 1 calc R . .
C14 C -0.3119(2) 0.46319(9) 0.82505(16) 0.0199(4) Uani 1 1 d . . .
H14A H -0.3418 0.4605 0.7560 0.024 Uiso 1 1 calc R . .
H14B H -0.2668 0.4295 0.8485 0.024 Uiso 1 1 calc R . .
C15 C -0.4280(3) 0.47437(10) 0.8751(2) 0.0300(6) Uani 1 1 d . . .
H15A H -0.5067 0.4547 0.8441 0.036 Uiso 1 1 calc R . .
H15B H -0.4065 0.4639 0.9423 0.036 Uiso 1 1 calc R . .
C16 C -0.4475(2) 0.53593(10) 0.8642(2) 0.0297(6) Uani 1 1 d . . .
H16A H -0.4990 0.5499 0.9096 0.036 Uiso 1 1 calc R . .
H16B H -0.4922 0.5453 0.7995 0.036 Uiso 1 1 calc R . .
C17 C -0.3072(2) 0.55877(9) 0.88538(16) 0.0198(4) Uani 1 1 d . . .
H17A H -0.2788 0.5659 0.9536 0.024 Uiso 1 1 calc R . .
H17B H -0.3021 0.5927 0.8504 0.024 Uiso 1 1 calc R . .
C18 C -0.0585(2) 0.47202(9) 0.72311(15) 0.0173(4) Uani 1 1 d . A .
H18 H -0.1317 0.4479 0.6944 0.021 Uiso 1 1 calc R . .
C19 C 0.0274(2) 0.44168(10) 0.80940(16) 0.0258(5) Uani 1 1 d . . .
H19A H 0.0089 0.4552 0.8698 0.031 Uiso 0.838(9) 1 calc PR A 1
H19B H 0.0108 0.4025 0.8054 0.031 Uiso 0.838(9) 1 calc PR A 1
H19C H 0.0565 0.4671 0.8620 0.031 Uiso 0.162(9) 1 calc PR A 2
H19D H -0.0235 0.4126 0.8319 0.031 Uiso 0.162(9) 1 calc PR A 2
C20A C 0.1675(3) 0.45425(16) 0.8009(2) 0.0291(10) Uani 0.838(9) 1 d P A 1
H20A H 0.2285 0.4272 0.8349 0.035 Uiso 0.838(9) 1 calc PR A 1
H20B H 0.1938 0.4905 0.8260 0.035 Uiso 0.838(9) 1 calc PR A 1
C20B C 0.1473(16) 0.4176(8) 0.7739(12) 0.028(5) Uani 0.162(9) 1 d P A 2
H20C H 0.2259 0.4190 0.8242 0.034 Uiso 0.162(9) 1 calc PR A 2
H20D H 0.1308 0.3797 0.7538 0.034 Uiso 0.162(9) 1 calc PR A 2
C21 C 0.1633(3) 0.45155(12) 0.6937(2) 0.0365(6) Uani 1 1 d . . .
H21A H 0.1636 0.4138 0.6720 0.044 Uiso 0.838(9) 1 calc PR A 1
H21B H 0.2384 0.4706 0.6767 0.044 Uiso 0.838(9) 1 calc PR A 1
H21C H 0.1925 0.4291 0.6452 0.044 Uiso 0.162(9) 1 calc PR A 2
H21D H 0.2308 0.4790 0.7151 0.044 Uiso 0.162(9) 1 calc PR A 2
C22 C 0.0334(2) 0.47995(10) 0.64966(16) 0.0234(5) Uani 1 1 d . A .
H22A H -0.0052 0.4634 0.5884 0.028 Uiso 1 1 calc R . .
H22B H 0.0481 0.5187 0.6396 0.028 Uiso 1 1 calc R . .
C23 C 0.0611(2) 0.74674(8) 0.76657(14) 0.0151(4) Uani 1 1 d . A .
H23 H 0.1002 0.7331 0.7132 0.018 Uiso 1 1 calc R . .
C24 C -0.0896(2) 0.75554(9) 0.72775(15) 0.0188(4) Uani 1 1 d . . .
H24A H -0.1101 0.7522 0.6583 0.023 Uiso 1 1 calc R . .
H24B H -0.1416 0.7288 0.7552 0.023 Uiso 1 1 calc R . .
C25 C -0.1181(2) 0.81372(10) 0.75891(17) 0.0248(5) Uani 1 1 d . . .
H25A H -0.1943 0.8293 0.7162 0.030 Uiso 1 1 calc R . .
H25B H -0.1342 0.8140 0.8241 0.030 Uiso 1 1 calc R . .
C26 C 0.0078(2) 0.84503(9) 0.75227(17) 0.0255(5) Uani 1 1 d . . .
H26A H 0.0147 0.8785 0.7901 0.031 Uiso 1 1 calc R . .
H26B H 0.0103 0.8544 0.6861 0.031 Uiso 1 1 calc R . .
C27 C 0.1188(2) 0.80482(9) 0.79307(16) 0.0198(4) Uani 1 1 d . . .
H27A H 0.1440 0.8088 0.8623 0.024 Uiso 1 1 calc R . .
H27B H 0.1962 0.8112 0.7648 0.024 Uiso 1 1 calc R . .
C28 C 0.01501(19) 0.72547(9) 0.95842(14) 0.0144(4) Uani 1 1 d . A .
H28 H 0.0200 0.7654 0.9511 0.017 Uiso 1 1 calc R . .
C29 C -0.1337(2) 0.71164(10) 0.95216(16) 0.0198(4) Uani 1 1 d . . .
H29A H -0.1892 0.7398 0.9165 0.024 Uiso 1 1 calc R . .
H29B H -0.1551 0.6767 0.9202 0.024 Uiso 1 1 calc R . .
C30 C -0.1552(2) 0.70905(13) 1.05578(18) 0.0345(6) Uani 1 1 d . . .
H30A H -0.2293 0.7321 1.0637 0.041 Uiso 1 1 calc R . .
H30B H -0.1735 0.6716 1.0728 0.041 Uiso 1 1 calc R . .
C31 C -0.0274(2) 0.72966(11) 1.11900(16) 0.0248(5) Uani 1 1 d . . .
H31A H -0.0293 0.7692 1.1269 0.030 Uiso 1 1 calc R . .
H31B H -0.0129 0.7124 1.1819 0.030 Uiso 1 1 calc R . .
C32 C 0.0792(2) 0.71276(10) 1.06341(14) 0.0189(4) Uani 1 1 d . . .
H32A H 0.1000 0.6740 1.0720 0.023 Uiso 1 1 calc R . .
H32B H 0.1596 0.7340 1.0836 0.023 Uiso 1 1 calc R . .
C33 C 0.27260(19) 0.70340(9) 0.90904(14) 0.0141(4) Uani 1 1 d . A .
H33 H 0.2859 0.7377 0.9459 0.017 Uiso 1 1 calc R . .
C34 C 0.34240(19) 0.65727(9) 0.97309(15) 0.0169(4) Uani 1 1 d . . .
H34A H 0.3208 0.6585 1.0367 0.020 Uiso 1 1 calc R . .
H34B H 0.3189 0.6215 0.9448 0.020 Uiso 1 1 calc R . .
C35 C 0.4886(2) 0.67017(10) 0.97661(17) 0.0229(5) Uani 1 1 d . . .
H35A H 0.5431 0.6379 0.9943 0.028 Uiso 1 1 calc R . .
H35B H 0.5187 0.6992 1.0224 0.028 Uiso 1 1 calc R . .
C36 C 0.4938(2) 0.68847(11) 0.87411(19) 0.0312(6) Uani 1 1 d . . .
H36A H 0.5560 0.7185 0.8752 0.037 Uiso 1 1 calc R . .
H36B H 0.5216 0.6583 0.8380 0.037 Uiso 1 1 calc R . .
C37 C 0.3540(2) 0.70693(10) 0.82848(16) 0.0216(5) Uani 1 1 d . . .
H37A H 0.3167 0.6831 0.7753 0.026 Uiso 1 1 calc R . .
H37B H 0.3549 0.7443 0.8048 0.026 Uiso 1 1 calc R . .
F3 F -0.06380(14) 0.68080(6) 0.48482(9) 0.0267(3) Uani 1 1 d . . .
F4 F 0.09929(15) 0.66749(7) 0.36133(9) 0.0339(3) Uani 1 1 d . . .
F6 F 0.39315(13) 0.56675(7) 0.59486(10) 0.0326(3) Uani 1 1 d . . .
F7 F 0.24016(13) 0.58286(6) 0.72102(9) 0.0262(3) Uani 1 1 d . . .
O1 O -0.00769(14) 0.63926(6) 0.66401(10) 0.0156(3) Uani 1 1 d . . .
P1 P -0.12870(5) 0.53678(2) 0.75863(4) 0.01278(10) Uani 1 1 d . . .
P2 P 0.09349(5) 0.69518(2) 0.86359(4) 0.01141(9) Uani 1 1 d . . .
Pt1 Pt 0.008477(7) 0.610899(3) 0.808842(5) 0.01108(2) Uani 1 1 d . A .

loop_
_atom_site_aniso_label
_atom_site_aniso_U_11
_atom_site_aniso_U_22
_atom_site_aniso_U_33
_atom_site_aniso_U_23
_atom_site_aniso_U_13
_atom_site_aniso_U_12
C1 0.0238(11) 0.0164(11) 0.0113(9) 0.0033(8) 0.0008(8) -0.0047(8)
C2 0.0205(10) 0.0132(10) 0.0121(9) -0.0010(8) 0.0021(7) -0.0033(8)
C3 0.0222(11) 0.0159(10) 0.0151(9) 0.0016(8) 0.0026(8) -0.0011(8)
C4 0.0315(12) 0.0229(12) 0.0133(10) 0.0021(9) 0.0058(9) -0.0066(9)
C5 0.0235(11) 0.0319(14) 0.0209(11) -0.0017(10) 0.0104(9) -0.0070(10)
C6 0.0161(10) 0.0259(12) 0.0243(11) -0.0004(9) 0.0034(8) -0.0028(9)
C7 0.0189(10) 0.0239(12) 0.0132(9) 0.0011(8) 0.0023(8) -0.0033(8)
C8 0.0193(10) 0.0136(10) 0.0166(9) -0.0001(8) -0.0002(8) -0.0019(8)
C9 0.0196(10) 0.0176(11) 0.0206(10) 0.0008(9) 0.0002(8) 0.0031(8)
C10 0.0273(12) 0.0231(12) 0.0242(11) 0.0062(10) 0.0037(9) 0.0045(10)
C11 0.0272(12) 0.0323(14) 0.0155(10) 0.0045(10) 0.0004(9) 0.0030(10)
C12 0.0263(11) 0.0204(11) 0.0157(10) -0.0001(9) 0.0027(8) 0.0033(9)
C13 0.0192(10) 0.0121(10) 0.0176(10) -0.0007(8) 0.0057(8) -0.0015(8)
C14 0.0238(11) 0.0134(10) 0.0241(11) 0.0001(8) 0.0083(9) -0.0019(8)
C15 0.0318(13) 0.0223(13) 0.0410(14) -0.0031(11) 0.0194(11) -0.0089(10)
C16 0.0259(12) 0.0249(13) 0.0426(15) -0.0088(11) 0.0178(11) -0.0037(10)
C17 0.0242(11) 0.0149(10) 0.0219(10) -0.0029(8) 0.0083(9) -0.0017(8)
C18 0.0240(11) 0.0116(10) 0.0168(10) -0.0004(8) 0.0051(8) 0.0021(8)
C19 0.0348(13) 0.0219(12) 0.0219(11) 0.0082(9) 0.0086(10) 0.0125(10)
C20A 0.0249(15) 0.034(2) 0.0287(16) 0.0068(14) 0.0047(12) 0.0077(13)
C20B 0.030(8) 0.021(10) 0.033(9) 0.006(7) 0.004(6) 0.013(6)
C21 0.0330(14) 0.0392(16) 0.0429(15) 0.0115(13) 0.0210(12) 0.0153(12)
C22 0.0317(12) 0.0205(12) 0.0201(11) 0.0021(9) 0.0107(9) 0.0043(9)
C23 0.0186(10) 0.0131(10) 0.0124(9) 0.0007(8) -0.0002(7) -0.0013(8)
C24 0.0218(11) 0.0146(10) 0.0169(10) 0.0006(8) -0.0040(8) 0.0005(8)
C25 0.0288(12) 0.0199(12) 0.0209(11) -0.0015(9) -0.0070(9) 0.0067(9)
C26 0.0376(14) 0.0130(11) 0.0205(11) 0.0002(9) -0.0076(10) 0.0012(9)
C27 0.0257(11) 0.0129(10) 0.0187(10) 0.0008(8) -0.0008(8) -0.0034(8)
C28 0.0139(9) 0.0157(10) 0.0133(9) -0.0025(8) 0.0014(7) -0.0002(7)
C29 0.0131(10) 0.0227(11) 0.0234(11) -0.0036(9) 0.0030(8) 0.0007(8)
C30 0.0225(12) 0.0563(19) 0.0269(12) 0.0028(12) 0.0104(10) -0.0043(12)
C31 0.0276(12) 0.0316(13) 0.0173(10) -0.0020(9) 0.0093(9) 0.0020(10)
C32 0.0182(10) 0.0259(12) 0.0125(9) -0.0029(8) 0.0023(8) -0.0003(9)
C33 0.0120(9) 0.0141(10) 0.0155(9) -0.0016(8) 0.0011(7) -0.0016(7)
C34 0.0142(9) 0.0168(10) 0.0190(10) 0.0011(8) 0.0015(8) 0.0015(8)
C35 0.0140(10) 0.0225(12) 0.0309(12) -0.0008(10) 0.0009(9) 0.0030(8)
C36 0.0207(12) 0.0340(14) 0.0425(15) 0.0114(12) 0.0152(11) 0.0082(10)
C37 0.0159(10) 0.0307(13) 0.0192(10) 0.0005(9) 0.0062(8) -0.0033(9)
F3 0.0315(7) 0.0276(8) 0.0210(7) 0.0087(6) 0.0050(6) 0.0107(6)
F4 0.0441(9) 0.0437(9) 0.0158(6) 0.0098(6) 0.0109(6) 0.0026(7)
F6 0.0163(7) 0.0494(10) 0.0330(8) 0.0034(7) 0.0067(6) 0.0056(6)
F7 0.0212(7) 0.0390(9) 0.0176(6) 0.0082(6) 0.0022(5) 0.0071(6)
O1 0.0199(7) 0.0158(7) 0.0113(6) 0.0013(6) 0.0033(5) 0.0018(6)
P1 0.0153(2) 0.0095(2) 0.0131(2) -0.00046(19) 0.00137(18) 0.00030(18)
P2 0.0114(2) 0.0115(2) 0.0106(2) -0.00001(18) 0.00031(17) -0.00058(18)
Pt1 0.01258(4) 0.01059(4) 0.00960(3) 0.00047(3) 0.00100(2) -0.00053(3)

loop_
_atom_type_symbol
_atom_type_description
_atom_type_scat_dispersion_real
_atom_type_scat_dispersion_imag
_atom_type_scat_source
C C 0.0033 0.0016 'International Tables Vol C Tables 4.2.6.8 and 6.1.1.4'
H H 0.0000 0.0000 'International Tables Vol C Tables 4.2.6.8 and 6.1.1.4'
F F 0.0171 0.0103 'International Tables Vol C Tables 4.2.6.8 and 6.1.1.4'
O O 0.0106 0.0060 'International Tables Vol C Tables 4.2.6.8 and 6.1.1.4'
P P 0.1023 0.0942 'International Tables Vol C Tables 4.2.6.8 and 6.1.1.4'
Pt Pt -1.7033 8.3905 'International Tables Vol C Tables 4.2.6.8 and 6.1.1.4'

loop_
_exptl_crystal_face_index_h
_exptl_crystal_face_index_k
_exptl_crystal_face_index_l
_exptl_crystal_face_perp_dist
_exptl_oxdiff_crystal_face_indexfrac_h
_exptl_oxdiff_crystal_face_indexfrac_k
_exptl_oxdiff_crystal_face_indexfrac_l
_exptl_oxdiff_crystal_face_x
_exptl_oxdiff_crystal_face_y
_exptl_oxdiff_crystal_face_z
0 -3 2 0.0329 -0.0006 -2.9997 2.0006 -0.0439 -0.1267 -0.0083
0 3 -2 0.0329 0.0006 2.9997 -2.0006 0.0439 0.1267 0.0083
0 -2 -1 0.0478 0.0002 -1.9993 -1.0002 -0.0689 0.0230 0.0268
0 2 1 0.0478 -0.0002 1.9993 1.0002 0.0689 -0.0230 -0.0268
1 0 0 0.0876 1.0005 -0.0008 0.0002 -0.0168 -0.0007 -0.0683
-1 0 0 0.0876 -1.0005 0.0008 -0.0002 0.0168 0.0007 0.0683

loop_
_geom_angle_atom_site_label_1
_geom_angle_atom_site_label_2
_geom_angle_atom_site_label_3
_geom_angle
H1A C1 H1B 109.5
H1A C1 H1C 109.5
H1B C1 H1C 109.5
Pt1 C1 H1A 109.5
Pt1 C1 H1B 109.5
Pt1 C1 H1C 109.5
C7 C2 C3 113.21(19)
O1 C2 C3 119.82(19)
O1 C2 C7 126.94(19)
C4 C3 C2 123.1(2)
F3 C3 C2 117.90(18)
F3 C3 C4 118.97(19)
C3 C4 C5 122.4(2)
F4 C4 C3 118.4(2)
F4 C4 C5 119.2(2)
C4 C5 H5 122.1
C6 C5 C4 115.7(2)
C6 C5 H5 122.1
C5 C6 C7 122.8(2)
F6 C6 C5 119.5(2)
F6 C6 C7 117.8(2)
C6 C7 C2 122.7(2)
F7 C7 C2 120.09(18)
F7 C7 C6 117.2(2)
C9 C8 H8 107.0
C9 C8 P1 113.94(14)
C12 C8 H8 107.0
C12 C8 C9 104.73(17)
C12 C8 P1 116.74(15)
P1 C8 H8 107.0
C8 C9 H9A 110.6
C8 C9 H9B 110.6
H9A C9 H9B 108.8
C10 C9 C8 105.53(18)
C10 C9 H9A 110.6
C10 C9 H9B 110.6
C9 C10 H10A 110.5
C9 C10 H10B 110.5
H10A C10 H10B 108.7
C11 C10 C9 105.93(19)
C11 C10 H10A 110.5
C11 C10 H10B 110.5
C10 C11 H11A 111.1
C10 C11 H11B 111.1
C10 C11 C12 103.43(18)
H11A C11 H11B 109.0
C12 C11 H11A 111.1
C12 C11 H11B 111.1
C8 C12 C11 102.20(18)
C8 C12 H12A 111.3
C8 C12 H12B 111.3
C11 C12 H12A 111.3
C11 C12 H12B 111.3
H12A C12 H12B 109.2
C14 C13 H13 106.8
C14 C13 C17 105.79(17)
C14 C13 P1 116.23(14)
C17 C13 H13 106.8
C17 C13 P1 113.91(14)
P1 C13 H13 106.8
C13 C14 H14A 110.9
C13 C14 H14B 110.9
H14A C14 H14B 109.0
C15 C14 C13 104.08(18)
C15 C14 H14A 110.9
C15 C14 H14B 110.9
C14 C15 H15A 111.1
C14 C15 H15B 111.1
H15A C15 H15B 109.1
C16 C15 C14 103.28(18)
C16 C15 H15A 111.1
C16 C15 H15B 111.1
C15 C16 H16A 111.0
C15 C16 H16B 111.0
C15 C16 C17 103.8(2)
H16A C16 H16B 109.0
C17 C16 H16A 111.0
C17 C16 H16B 111.0
C13 C17 H17A 110.7
C13 C17 H17B 110.7
C16 C17 C13 105.21(18)
C16 C17 H17A 110.7
C16 C17 H17B 110.7
H17A C17 H17B 108.8
C19 C18 H18 108.4
C19 C18 P1 112.66(15)
C22 C18 H18 108.4
C22 C18 C19 105.19(18)
C22 C18 P1 113.51(15)
P1 C18 H18 108.4
C18 C19 H19A 110.9
C18 C19 H19B 110.9
C18 C19 H19C 110.3
C18 C19 H19D 110.3
H19A C19 H19B 108.9
H19A C19 H19C 35.9
H19A C19 H19D 75.3
H19B C19 H19C 134.2
H19B C19 H19D 37.0
H19C C19 H19D 108.5
C20A C19 C18 104.4(2)
C20A C19 H19A 110.9
C20A C19 H19B 110.9
C20A C19 H19C 76.9
C20A C19 H19D 139.7
C20A C19 C20B 37.6(7)
C20B C19 C18 107.1(6)
C20B C19 H19A 136.5
C20B C19 H19B 75.3
C20B C19 H19C 110.3
C20B C19 H19D 110.3
C19 C20A H20A 111.1
C19 C20A H20B 111.1
C19 C20A C21 103.3(2)
H20A C20A H20B 109.1
C21 C20A H20A 111.1
C21 C20A H20B 111.1
C19 C20B H20C 110.7
C19 C20B H20D 110.7
H20C C20B H20D 108.8
C21 C20B C19 105.1(9)
C21 C20B H20C 110.7
C21 C20B H20D 110.7
C20A C21 H21A 110.9
C20A C21 H21B 110.9
C20A C21 H21C 141.5
C20A C21 H21D 77.0
C20A C21 C22 104.1(2)
C20B C21 C20A 38.6(7)
C20B C21 H21A 73.3
C20B C21 H21B 133.4
C20B C21 H21C 109.4
C20B C21 H21D 109.4
C20B C21 C22 111.0(6)
H21A C21 H21B 108.9
H21A C21 H21C 38.8
H21A C21 H21D 135.0
H21B C21 H21C 74.0
H21B C21 H21D 36.0
H21C C21 H21D 108.0
C22 C21 H21A 110.9
C22 C21 H21B 110.9
C22 C21 H21C 109.4
C22 C21 H21D 109.4
C18 C22 H22A 110.6
C18 C22 H22B 110.6
C21 C22 C18 105.55(18)
C21 C22 H22A 110.6
C21 C22 H22B 110.6
H22A C22 H22B 108.8
C24 C23 H23 107.6
C24 C23 P2 112.43(14)
C27 C23 H23 107.6
C27 C23 C24 105.55(17)
C27 C23 P2 115.76(14)
P2 C23 H23 107.6
C23 C24 H24A 110.7
C23 C24 H24B 110.7
H24A C24 H24B 108.8
C25 C24 C23 105.00(17)
C25 C24 H24A 110.7
C25 C24 H24B 110.7
C24 C25 H25A 111.1
C24 C25 H25B 111.1
H25A C25 H25B 109.0
C26 C25 C24 103.52(19)
C26 C25 H25A 111.1
C26 C25 H25B 111.1
C25 C26 H26A 111.0
C25 C26 H26B 111.0
C25 C26 C27 103.73(18)
H26A C26 H26B 109.0
C27 C26 H26A 111.0
C27 C26 H26B 111.0
C23 C27 H27A 110.6
C23 C27 H27B 110.6
C26 C27 C23 105.64(17)
C26 C27 H27A 110.6
C26 C27 H27B 110.6
H27A C27 H27B 108.7
C29 C28 H28 106.3
C29 C28 P2 115.79(14)
C32 C28 H28 106.3
C32 C28 C29 104.25(16)
C32 C28 P2 117.17(14)
P2 C28 H28 106.3
C28 C29 H29A 110.5
C28 C29 H29B 110.5
H29A C29 H29B 108.7
C30 C29 C28 106.11(18)
C30 C29 H29A 110.5
C30 C29 H29B 110.5
C29 C30 H30A 110.4
C29 C30 H30B 110.4
H30A C30 H30B 108.6
C31 C30 C29 106.45(19)
C31 C30 H30A 110.4
C31 C30 H30B 110.4
C30 C31 H31A 111.1
C30 C31 H31B 111.1
H31A C31 H31B 109.1
C32 C31 C30 103.37(18)
C32 C31 H31A 111.1
C32 C31 H31B 111.1
C28 C32 H32A 111.1
C28 C32 H32B 111.1
C31 C32 C28 103.20(17)
C31 C32 H32A 111.1
C31 C32 H32B 111.1
H32A C32 H32B 109.1
C34 C33 H33 107.9
C34 C33 C37 102.74(17)
C34 C33 P2 116.74(14)
C37 C33 H33 107.9
C37 C33 P2 113.32(14)
P2 C33 H33 107.9
C33 C34 H34A 111.3
C33 C34 H34B 111.3
H34A C34 H34B 109.2
C35 C34 C33 102.36(17)
C35 C34 H34A 111.3
C35 C34 H34B 111.3
C34 C35 H35A 110.9
C34 C35 H35B 110.9
C34 C35 C36 104.07(18)
H35A C35 H35B 109.0
C36 C35 H35A 110.9
C36 C35 H35B 110.9
C35 C36 H36A 110.4
C35 C36 H36B 110.4
H36A C36 H36B 108.6
C37 C36 C35 106.62(18)
C37 C36 H36A 110.4
C37 C36 H36B 110.4
C33 C37 H37A 110.6
C33 C37 H37B 110.6
C36 C37 C33 105.72(18)
C36 C37 H37A 110.6
C36 C37 H37B 110.6
H37A C37 H37B 108.7
C2 O1 Pt1 126.90(13)
C8 P1 C13 103.09(10)
C8 P1 C18 105.14(10)
C8 P1 Pt1 111.94(7)
C13 P1 Pt1 112.54(7)
C18 P1 C13 102.17(10)
C18 P1 Pt1 120.19(7)
C23 P2 C28 103.24(10)
C23 P2 Pt1 110.66(7)
C28 P2 Pt1 114.18(7)
C33 P2 C23 102.20(9)
C33 P2 C28 104.45(9)
C33 P2 Pt1 120.22(7)
C1 Pt1 O1 176.37(7)
C1 Pt1 P1 89.35(6)
C1 Pt1 P2 90.65(6)
O1 Pt1 P1 91.53(4)
O1 Pt1 P2 89.42(4)
P2 Pt1 P1 164.957(18)

loop_
_geom_bond_atom_site_label_1
_geom_bond_atom_site_label_2
_geom_bond_distance
C1 H1A 0.9600
C1 H1B 0.9600
C1 H1C 0.9600
C1 Pt1 2.0520(19)
C2 C3 1.414(3)
C2 C7 1.408(3)
C2 O1 1.294(2)
C3 C4 1.369(3)
C3 F3 1.352(2)
C4 C5 1.382(3)
C4 F4 1.354(2)
C5 H5 0.9300
C5 C6 1.375(3)
C6 C7 1.376(3)
C6 F6 1.358(3)
C7 F7 1.358(2)
C8 H8 0.9800
C8 C9 1.553(3)
C8 C12 1.531(3)
C8 P1 1.841(2)
C9 H9A 0.9700
C9 H9B 0.9700
C9 C10 1.541(3)
C10 H10A 0.9700
C10 H10B 0.9700
C10 C11 1.515(3)
C11 H11A 0.9700
C11 H11B 0.9700
C11 C12 1.535(3)
C12 H12A 0.9700
C12 H12B 0.9700
C13 H13 0.9800
C13 C14 1.549(3)
C13 C17 1.557(3)
C13 P1 1.845(2)
C14 H14A 0.9700
C14 H14B 0.9700
C14 C15 1.526(3)
C15 H15A 0.9700
C15 H15B 0.9700
C15 C16 1.517(3)
C16 H16A 0.9700
C16 H16B 0.9700
C16 C17 1.521(3)
C17 H17A 0.9700
C17 H17B 0.9700
C18 H18 0.9800
C18 C19 1.550(3)
C18 C22 1.547(3)
C18 P1 1.845(2)
C19 H19A 0.9700
C19 H19B 0.9700
C19 H19C 0.9700
C19 H19D 0.9700
C19 C20A 1.501(4)
C19 C20B 1.535(15)
C20A H20A 0.9700
C20A H20B 0.9700
C20A C21 1.514(4)
C20B H20C 0.9700
C20B H20D 0.9700
C20B C21 1.441(16)
C21 H21A 0.9700
C21 H21B 0.9700
C21 H21C 0.9700
C21 H21D 0.9700
C21 C22 1.526(3)
C22 H22A 0.9700
C22 H22B 0.9700
C23 H23 0.9800
C23 C24 1.556(3)
C23 C27 1.552(3)
C23 P2 1.845(2)
C24 H24A 0.9700
C24 H24B 0.9700
C24 C25 1.529(3)
C25 H25A 0.9700
C25 H25B 0.9700
C25 C26 1.521(3)
C26 H26A 0.9700
C26 H26B 0.9700
C26 C27 1.530(3)
C27 H27A 0.9700
C27 H27B 0.9700
C28 H28 0.9800
C28 C29 1.551(3)
C28 C32 1.539(3)
C28 P2 1.849(2)
C29 H29A 0.9700
C29 H29B 0.9700
C29 C30 1.528(3)
C30 H30A 0.9700
C30 H30B 0.9700
C30 C31 1.525(3)
C31 H31A 0.9700
C31 H31B 0.9700
C31 C32 1.525(3)
C32 H32A 0.9700
C32 H32B 0.9700
C33 H33 0.9800
C33 C34 1.533(3)
C33 C37 1.543(3)
C33 P2 1.841(2)
C34 H34A 0.9700
C34 H34B 0.9700
C34 C35 1.527(3)
C35 H35A 0.9700
C35 H35B 0.9700
C35 C36 1.530(3)
C36 H36A 0.9700
C36 H36B 0.9700
C36 C37 1.525(3)
C37 H37A 0.9700
C37 H37B 0.9700
O1 Pt1 2.1419(14)
P1 Pt1 2.3166(5)
P2 Pt1 2.3059(5)

loop_
_geom_torsion_atom_site_label_1
_geom_torsion_atom_site_label_2
_geom_torsion_atom_site_label_3
_geom_torsion_atom_site_label_4
_geom_torsion
C2 C3 C4 C5 1.0(4)
C2 C3 C4 F4 179.3(2)
C2 O1 Pt1 P1 -100.90(16)
C2 O1 Pt1 P2 94.12(16)
C3 C2 C7 C6 -2.2(3)
C3 C2 C7 F7 179.88(19)
C3 C2 O1 Pt1 179.00(14)
C3 C4 C5 C6 -0.7(4)
C4 C5 C6 C7 -1.1(4)
C4 C5 C6 F6 177.5(2)
C5 C6 C7 C2 2.6(4)
C5 C6 C7 F7 -179.4(2)
C7 C2 C3 C4 0.4(3)
C7 C2 C3 F3 179.79(18)
C7 C2 O1 Pt1 1.2(3)
C8 C9 C10 C11 10.0(2)
C8 P1 Pt1 C1 146.98(10)
C8 P1 Pt1 O1 -36.54(8)
C8 P1 Pt1 P2 56.91(11)
C9 C8 C12 C11 -36.5(2)
C9 C8 P1 C13 84.27(17)
C9 C8 P1 C18 -169.05(15)
C9 C8 P1 Pt1 -36.92(17)
C9 C10 C11 C12 -32.7(2)
C10 C11 C12 C8 42.9(2)
C12 C8 C9 C10 16.7(2)
C12 C8 P1 C13 -153.38(16)
C12 C8 P1 C18 -46.69(19)
C12 C8 P1 Pt1 85.43(16)
C13 C14 C15 C16 37.4(2)
C13 P1 Pt1 C1 31.42(10)
C13 P1 Pt1 O1 -152.10(8)
C13 P1 Pt1 P2 -58.65(11)
C14 C13 C17 C16 -7.6(2)
C14 C13 P1 C8 60.49(17)
C14 C13 P1 C18 -48.44(18)
C14 C13 P1 Pt1 -178.72(13)
C14 C15 C16 C17 -42.6(3)
C15 C16 C17 C13 30.8(2)
C17 C13 C14 C15 -18.2(2)
C17 C13 P1 C8 -62.90(17)
C17 C13 P1 C18 -171.83(15)
C17 C13 P1 Pt1 57.89(16)
C18 C19 C20A C21 -39.2(3)
C18 C19 C20B C21 24.7(13)
C18 P1 Pt1 C1 -88.94(10)
C18 P1 Pt1 O1 87.53(9)
C18 P1 Pt1 P2 -179.01(9)
C19 C18 C22 C21 3.0(3)
C19 C18 P1 C8 -163.67(16)
C19 C18 P1 C13 -56.31(18)
C19 C18 P1 Pt1 69.07(17)
C19 C20A C21 C20B -64.8(10)
C19 C20A C21 C22 41.3(3)
C19 C20B C21 C20A 63.0(9)
C19 C20B C21 C22 -23.4(13)
C20A C19 C20B C21 -66.8(10)
C20A C21 C22 C18 -27.0(3)
C20B C19 C20A C21 60.3(10)
C20B C21 C22 C18 13.0(9)
C22 C18 C19 C20A 22.3(3)
C22 C18 C19 C20B -16.8(8)
C22 C18 P1 C8 76.90(17)
C22 C18 P1 C13 -175.74(16)
C22 C18 P1 Pt1 -50.35(18)
C23 C24 C25 C26 34.8(2)
C23 P2 Pt1 C1 -167.78(10)
C23 P2 Pt1 O1 15.85(8)
C23 P2 Pt1 P1 -77.88(10)
C24 C23 C27 C26 -10.1(2)
C24 C23 P2 C28 -61.48(16)
C24 C23 P2 C33 -169.72(14)
C24 C23 P2 Pt1 61.09(15)
C24 C25 C26 C27 -41.3(2)
C25 C26 C27 C23 31.7(2)
C27 C23 C24 C25 -15.1(2)
C27 C23 P2 C28 59.93(17)
C27 C23 P2 C33 -48.31(17)
C27 C23 P2 Pt1 -177.50(13)
C28 C29 C30 C31 8.5(3)
C28 P2 Pt1 C1 -51.83(10)
C28 P2 Pt1 O1 131.80(8)
C28 P2 Pt1 P1 38.07(11)
C29 C28 C32 C31 -35.6(2)
C29 C28 P2 C23 88.13(17)
C29 C28 P2 C33 -165.32(15)
C29 C28 P2 Pt1 -32.07(17)
C29 C30 C31 C32 -30.7(3)
C30 C31 C32 C28 41.0(2)
C32 C28 C29 C30 16.8(2)
C32 C28 P2 C23 -148.14(16)
C32 C28 P2 C33 -41.60(18)
C32 C28 P2 Pt1 91.66(16)
C33 C34 C35 C36 -39.6(2)
C33 P2 Pt1 C1 73.47(10)
C33 P2 Pt1 O1 -102.90(8)
C33 P2 Pt1 P1 163.37(9)
C34 C33 C37 C36 -28.9(2)
C34 C33 P2 C23 -164.70(15)
C34 C33 P2 C28 87.99(16)
C34 C33 P2 Pt1 -41.76(17)
C34 C35 C36 C37 21.7(3)
C35 C36 C37 C33 4.6(3)
C37 C33 C34 C35 42.2(2)
C37 C33 P2 C23 -45.62(18)
C37 C33 P2 C28 -152.93(16)
C37 C33 P2 Pt1 77.32(17)
F3 C3 C4 C5 -178.4(2)
F3 C3 C4 F4 0.0(3)
F4 C4 C5 C6 -179.0(2)
F6 C6 C7 C2 -176.0(2)
F6 C6 C7 F7 2.0(3)
O1 C2 C3 C4 -177.6(2)
O1 C2 C3 F3 1.7(3)
O1 C2 C7 C6 175.7(2)
O1 C2 C7 F7 -2.2(3)
P1 C8 C9 C10 145.42(16)
P1 C8 C12 C11 -163.53(16)
P1 C13 C14 C15 -145.73(17)
P1 C13 C17 C16 121.28(18)
P1 C18 C19 C20A -101.9(2)
P1 C18 C19 C20B -140.9(8)
P1 C18 C22 C21 126.61(19)
P2 C23 C24 C25 111.95(17)
P2 C23 C27 C26 -135.11(16)
P2 C28 C29 C30 147.00(18)
P2 C28 C32 C31 -165.06(16)
P2 C33 C34 C35 166.86(15)
P2 C33 C37 C36 -155.77(17)
